data_7039960
loop_
_publ_author_name
'Tice, Daniel B.'
'Pike, Robert D.'
'Bebout, Deborah C.'

_publ_section_title
;
 Contrasting coordination behavior of Group 12 perchlorate salts with an
 acyclic N3O2 donor ligand by X-ray crystallography and (1)H NMR.
;
_journal_issue 32
_journal_name_full 'Dalton transactions (Cambridge, England : 2003)'
_journal_page_first 12871
_journal_page_last 12883
_journal_paper_doi 10.1039/c6dt02322c
_journal_volume 45
_journal_year 2016
_chemical_formula_moiety 'C19 H21 Cd Cl N3 O7, Cl O4'
_chemical_formula_sum 'C19 H21 Cd Cl2 N3 O11'
_chemical_formula_weight 650.69
_chemical_melting_point 494
_chemical_name_systematic
'aqua-(perchlorato-O)(2,6-bis(2-pyridylmethoxymethyl)pyridine-N,N',N'',O,O') cadmium(ii) perchlorate'
_space_group_crystal_system orthorhombic
_space_group_IT_number 61
_space_group_name_Hall '-P 2ac 2ab'
_space_group_name_H-M_alt 'P b c a'
_symmetry_space_group_name_Hall '-P 2ac 2ab'
_symmetry_space_group_name_H-M 'P b c a'
_atom_sites_solution_hydrogens mixed
_audit_creation_method SHELXL-2014/5
_audit_update_record
;
2016-06-10 deposited with the CCDC.
2016-07-20 downloaded from the CCDC.
;
_cell_angle_alpha 90
_cell_angle_beta 90
_cell_angle_gamma 90
_cell_formula_units_Z 8
_cell_length_a 12.0993(2)
_cell_length_b 13.5151(2)
_cell_length_c 28.9842(4)
_cell_measurement_reflns_used 7584
_cell_measurement_temperature 100(2)
_cell_measurement_theta_max 68.63
_cell_measurement_theta_min 4.76
_cell_volume 4739.59(12)
_computing_cell_refinement 'SAINTPLUS (Bruker AXS, 2004)'
_computing_data_collection 'APEX2 (Bruker AXS, 2004)'
_computing_data_reduction SAINTPLUS
_computing_molecular_graphics 'SHELXLE (Hubschle, 2011)'
_computing_publication_material 'Mercury 3.6 (CCDC, 2015)'
_computing_structure_refinement 'SHELXL-2014/5 (Sheldrick, 2014)'
_computing_structure_solution 'SHELXS97 (Sheldrick, 1997)'
_diffrn_ambient_temperature 100(2)
_diffrn_measured_fraction_theta_full 0.996
_diffrn_measured_fraction_theta_max 0.996
_diffrn_measurement_device_type 'Bruker SMART APEX II CCD'
_diffrn_measurement_method '\w and \y'
_diffrn_radiation_monochromator graphite
_diffrn_radiation_type CuK\a
_diffrn_radiation_wavelength 1.54178
_diffrn_reflns_av_R_equivalents 0.0452
_diffrn_reflns_av_unetI/netI 0.0189
_diffrn_reflns_Laue_measured_fraction_full 0.996
_diffrn_reflns_Laue_measured_fraction_max 0.996
_diffrn_reflns_limit_h_max 14
_diffrn_reflns_limit_h_min -14
_diffrn_reflns_limit_k_max 16
_diffrn_reflns_limit_k_min -16
_diffrn_reflns_limit_l_max 34
_diffrn_reflns_limit_l_min -32
_diffrn_reflns_number 50300
_diffrn_reflns_point_group_measured_fraction_full 0.996
_diffrn_reflns_point_group_measured_fraction_max 0.996
_diffrn_reflns_theta_full 67.000
_diffrn_reflns_theta_max 66.974
_diffrn_reflns_theta_min 3.049
_exptl_absorpt_coefficient_mu 10.054
_exptl_absorpt_correction_T_max 0.5396
_exptl_absorpt_correction_T_min 0.1651
_exptl_absorpt_correction_type numerical
_exptl_absorpt_process_details 'SADABS (Sheldrick, 2004)'
_exptl_crystal_colour colorless
_exptl_crystal_density_diffrn 1.824
_exptl_crystal_description plate
_exptl_crystal_F_000 2608
_exptl_crystal_recrystallization_method 'Re-crystallisation from solvent'
_exptl_crystal_size_max 0.280
_exptl_crystal_size_mid 0.160
_exptl_crystal_size_min 0.070
_refine_diff_density_max 0.288
_refine_diff_density_min -0.598
_refine_diff_density_rms 0.068
_refine_ls_extinction_method none
_refine_ls_goodness_of_fit_ref 1.087
_refine_ls_hydrogen_treatment mixed
_refine_ls_matrix_type full
_refine_ls_number_parameters 331
_refine_ls_number_reflns 4207
_refine_ls_number_restraints 0
_refine_ls_restrained_S_all 1.087
_refine_ls_R_factor_all 0.0239
_refine_ls_R_factor_gt 0.0221
_refine_ls_shift/su_max 0.002
_refine_ls_shift/su_mean 0.000
_refine_ls_structure_factor_coef Fsqd
_refine_ls_weighting_details 'w=1/[\s^2^(Fo^2^)+(0.0219P)^2^+5.7514P] where P=(Fo^2^+2Fc^2^)/3'
_refine_ls_weighting_scheme calc
_refine_ls_wR_factor_gt 0.0530
_refine_ls_wR_factor_ref 0.0538
_reflns_Friedel_coverage 0.000
_reflns_number_gt 3974
_reflns_number_total 4207
_reflns_threshold_expression 'I > 2\s(I)'
_cod_data_source_file c6dt02322c2.cif
_cod_data_source_block pbca
_cod_depositor_comments 'Adding full bibliography for 7039959--7039962.cif.'
_cod_database_code 7039960
_shelx_space_group_comment
;
The symmetry employed for this shelxl refinement is uniquely defined
by the following loop, which should always be used as a source of
symmetry information in preference to the above space-group names.
They are only intended as comments.
;
_shelx_estimated_absorpt_t_min 0.165
_shelx_estimated_absorpt_t_max 0.540
_shelxl_version_number 2014/5
_solvent_exptl_crystal_recrystallization_method acetonitrile/m-xylene

loop_
_space_group_symop_operation_xyz
'x, y, z'
'-x+1/2, -y, z+1/2'
'-x, y+1/2, -z+1/2'
'x+1/2, -y+1/2, -z'
'-x, -y, -z'
'x-1/2, y, -z-1/2'
'x, -y-1/2, z-1/2'
'-x-1/2, y-1/2, z'

loop_
_atom_site_label
_atom_site_type_symbol
_atom_site_fract_x
_atom_site_fract_y
_atom_site_fract_z
_atom_site_U_iso_or_equiv
_atom_site_adp_type
_atom_site_occupancy
_atom_site_site_symmetry_order
_atom_site_calc_flag
_atom_site_refinement_flags_posn
_atom_site_refinement_flags_adp
Cd1 Cd 0.29972(2) 0.23692(2) 0.38202(2) 0.01433(6) Uani 1 1 d . .
Cl1 Cl 0.31342(4) 0.20375(4) 0.50565(2) 0.01713(12) Uani 1 1 d . .
O1 O 0.25815(12) 0.08430(12) 0.34020(5) 0.0189(3) Uani 1 1 d . .
O2 O 0.18882(12) 0.37745(12) 0.40685(5) 0.0165(3) Uani 1 1 d . .
O3 O 0.26257(14) 0.19157(13) 0.46017(5) 0.0227(4) Uani 1 1 d . .
O4 O 0.23908(16) 0.25887(15) 0.53407(6) 0.0346(4) Uani 1 1 d . .
O5 O 0.41597(15) 0.25621(13) 0.50062(6) 0.0273(4) Uani 1 1 d . .
O6 O 0.33188(15) 0.10774(13) 0.52503(6) 0.0286(4) Uani 1 1 d . .
O1W O 0.33458(17) 0.28019(15) 0.30622(6) 0.0266(4) Uani 1 1 d . .
H1W H 0.285(3) 0.297(2) 0.2921(11) 0.032 Uiso 1 1 d . U
H2W H 0.386(3) 0.309(2) 0.2989(10) 0.032 Uiso 1 1 d . U
N1 N 0.44629(16) 0.12290(14) 0.38088(6) 0.0170(4) Uani 1 1 d . .
N2 N 0.11084(15) 0.21415(14) 0.36723(6) 0.0157(4) Uani 1 1 d . .
N3 N 0.40904(15) 0.36991(14) 0.40516(6) 0.0163(4) Uani 1 1 d . .
C1 C 0.53661(19) 0.13122(17) 0.40821(8) 0.0178(5) Uani 1 1 d . .
H1 H 0.5322 0.1721 0.4348 0.021 Uiso 1 1 calc R U
C2 C 0.63451(19) 0.08311(18) 0.39913(8) 0.0202(5) Uani 1 1 d . .
H2 H 0.6962 0.0908 0.4191 0.024 Uiso 1 1 calc R U
C3 C 0.64149(19) 0.02316(18) 0.36030(8) 0.0212(5) Uani 1 1 d . .
H3 H 0.7089 -0.0089 0.3526 0.025 Uiso 1 1 calc R U
C4 C 0.54888(19) 0.01097(17) 0.33304(8) 0.0193(5) Uani 1 1 d . .
H4 H 0.5510 -0.0313 0.3068 0.023 Uiso 1 1 calc R U
C5 C 0.45250(19) 0.06139(17) 0.34447(7) 0.0178(5) Uani 1 1 d . .
C6 C 0.35094(19) 0.04751(18) 0.31548(8) 0.0217(5) Uani 1 1 d . .
H6A H 0.3591 0.0836 0.2860 0.026 Uiso 1 1 calc R U
H6B H 0.3404 -0.0236 0.3085 0.026 Uiso 1 1 calc R U
C7 C 0.15899(19) 0.08196(18) 0.31390(8) 0.0216(5) Uani 1 1 d . .
H7A H 0.1316 0.0131 0.3115 0.026 Uiso 1 1 calc R U
H7B H 0.1731 0.1071 0.2824 0.026 Uiso 1 1 calc R U
C8 C 0.07416(19) 0.14552(17) 0.33745(7) 0.0179(5) Uani 1 1 d . .
C9 C -0.03702(19) 0.13477(18) 0.32645(8) 0.0207(5) Uani 1 1 d . .
H9 H -0.0604 0.0844 0.3058 0.025 Uiso 1 1 calc R U
C10 C -0.11286(19) 0.19846(18) 0.34605(8) 0.0216(5) Uani 1 1 d . .
H10 H -0.1892 0.1934 0.3387 0.026 Uiso 1 1 calc R U
C11 C -0.0757(2) 0.27024(18) 0.37676(8) 0.0199(5) Uani 1 1 d . .
H11 H -0.1262 0.3150 0.3906 0.024 Uiso 1 1 calc R U
C12 C 0.03627(19) 0.27558(17) 0.38682(7) 0.0162(5) Uani 1 1 d . .
C13 C 0.08007(18) 0.34945(17) 0.42105(8) 0.0185(5) Uani 1 1 d . .
H13A H 0.0314 0.4083 0.4221 0.022 Uiso 1 1 calc R U
H13B H 0.0825 0.3197 0.4522 0.022 Uiso 1 1 calc R U
C14 C 0.24209(18) 0.44015(17) 0.43961(7) 0.0183(5) Uani 1 1 d . .
H14A H 0.2307 0.4139 0.4711 0.022 Uiso 1 1 calc R U
H14B H 0.2097 0.5074 0.4382 0.022 Uiso 1 1 calc R U
C15 C 0.36395(18) 0.44507(17) 0.42915(7) 0.0165(5) Uani 1 1 d . .
C16 C 0.42668(19) 0.52270(17) 0.44614(8) 0.0191(5) Uani 1 1 d . .
H16 H 0.3922 0.5758 0.4621 0.023 Uiso 1 1 calc R U
C17 C 0.5396(2) 0.52230(18) 0.43970(8) 0.0207(5) Uani 1 1 d . .
H17 H 0.5841 0.5742 0.4517 0.025 Uiso 1 1 calc R U
C18 C 0.58716(19) 0.44506(18) 0.41542(8) 0.0209(5) Uani 1 1 d . .
H18 H 0.6648 0.4425 0.4107 0.025 Uiso 1 1 calc R U
C19 C 0.51917(19) 0.37160(18) 0.39811(8) 0.0190(5) Uani 1 1 d . .
H19 H 0.5516 0.3200 0.3804 0.023 Uiso 1 1 calc R U
Cl2 Cl 0.61671(4) 0.33911(4) 0.27639(2) 0.02020(12) Uani 1 1 d . .
O7 O 0.62624(14) 0.31202(14) 0.22863(6) 0.0275(4) Uani 1 1 d . .
O8 O 0.51681(14) 0.39713(13) 0.28215(6) 0.0288(4) Uani 1 1 d . .
O9 O 0.71022(16) 0.39758(18) 0.28892(8) 0.0469(6) Uani 1 1 d . .
O10 O 0.60978(19) 0.25162(15) 0.30395(7) 0.0450(6) Uani 1 1 d . .

loop_
_atom_site_aniso_label
_atom_site_aniso_U_11
_atom_site_aniso_U_22
_atom_site_aniso_U_33
_atom_site_aniso_U_23
_atom_site_aniso_U_13
_atom_site_aniso_U_12
Cd1 0.01227(9) 0.01476(9) 0.01596(9) -0.00136(6) -0.00010(5) 0.00062(6)
Cl1 0.0175(3) 0.0182(3) 0.0157(2) -0.0011(2) -0.00055(19) 0.0016(2)
O1 0.0131(8) 0.0213(8) 0.0221(8) -0.0057(7) -0.0021(6) 0.0022(6)
O2 0.0124(8) 0.0177(8) 0.0193(8) -0.0024(7) 0.0015(6) -0.0002(6)
O3 0.0240(9) 0.0277(9) 0.0163(7) 0.0019(7) -0.0030(7) -0.0053(7)
O4 0.0321(10) 0.0419(12) 0.0297(9) -0.0118(9) 0.0052(8) 0.0136(9)
O5 0.0222(9) 0.0309(10) 0.0288(9) 0.0016(8) -0.0036(7) -0.0084(7)
O6 0.0367(10) 0.0220(9) 0.0272(9) 0.0061(8) -0.0062(8) 0.0009(8)
O1W 0.0209(10) 0.0368(11) 0.0220(9) 0.0081(8) -0.0015(7) -0.0029(8)
N1 0.0157(10) 0.0168(10) 0.0185(9) -0.0006(8) 0.0001(7) 0.0015(8)
N2 0.0132(9) 0.0184(10) 0.0154(9) 0.0012(8) 0.0001(7) -0.0014(8)
N3 0.0158(10) 0.0168(9) 0.0161(9) 0.0017(8) 0.0003(7) -0.0001(8)
C1 0.0193(12) 0.0167(11) 0.0175(11) -0.0011(9) -0.0016(9) -0.0004(9)
C2 0.0168(11) 0.0208(12) 0.0230(11) 0.0000(10) -0.0038(9) -0.0006(9)
C3 0.0177(12) 0.0203(12) 0.0257(12) -0.0007(10) 0.0024(9) 0.0040(10)
C4 0.0212(12) 0.0174(12) 0.0192(11) -0.0031(9) 0.0018(9) 0.0021(9)
C5 0.0171(11) 0.0171(11) 0.0191(11) 0.0002(9) 0.0006(9) 0.0008(9)
C6 0.0177(12) 0.0242(13) 0.0230(11) -0.0092(10) -0.0014(9) 0.0057(10)
C7 0.0167(12) 0.0222(12) 0.0258(12) -0.0064(10) -0.0064(10) -0.0021(10)
C8 0.0184(11) 0.0178(12) 0.0174(10) 0.0026(9) -0.0015(9) -0.0009(9)
C9 0.0199(12) 0.0209(12) 0.0214(11) 0.0014(10) -0.0042(9) -0.0044(10)
C10 0.0138(11) 0.0267(13) 0.0244(12) 0.0051(10) -0.0020(9) -0.0032(10)
C11 0.0161(12) 0.0199(12) 0.0238(11) 0.0035(10) 0.0024(9) -0.0003(9)
C12 0.0146(11) 0.0168(12) 0.0173(11) 0.0040(9) 0.0019(9) -0.0004(9)
C13 0.0124(11) 0.0210(12) 0.0221(11) -0.0009(10) 0.0031(9) 0.0002(9)
C14 0.0165(11) 0.0174(12) 0.0209(11) -0.0044(10) 0.0008(9) 0.0011(9)
C15 0.0166(11) 0.0179(11) 0.0150(10) 0.0010(9) -0.0011(8) 0.0011(9)
C16 0.0210(12) 0.0174(11) 0.0189(11) -0.0005(9) -0.0011(9) 0.0012(9)
C17 0.0209(12) 0.0203(12) 0.0208(11) 0.0023(10) -0.0032(9) -0.0049(10)
C18 0.0137(11) 0.0256(13) 0.0233(11) 0.0049(10) 0.0013(9) -0.0020(10)
C19 0.0177(12) 0.0203(12) 0.0190(11) 0.0019(10) 0.0029(9) -0.0002(9)
Cl2 0.0195(3) 0.0229(3) 0.0183(2) -0.0011(2) 0.0020(2) 0.0021(2)
O7 0.0290(10) 0.0333(10) 0.0202(8) -0.0056(8) 0.0028(7) -0.0003(8)
O8 0.0239(9) 0.0249(9) 0.0376(10) 0.0013(8) 0.0093(8) 0.0077(8)
O9 0.0291(11) 0.0576(14) 0.0539(13) -0.0231(11) -0.0131(9) -0.0063(10)
O10 0.0554(14) 0.0380(12) 0.0415(12) 0.0211(9) 0.0200(10) 0.0226(10)

loop_
_atom_type_symbol
_atom_type_description
_atom_type_scat_dispersion_real
_atom_type_scat_dispersion_imag
_atom_type_scat_source
C C 0.0181 0.0091 'International Tables Vol C Tables 4.2.6.8 and 6.1.1.4'
H H 0.0000 0.0000 'International Tables Vol C Tables 4.2.6.8 and 6.1.1.4'
N N 0.0311 0.0180 'International Tables Vol C Tables 4.2.6.8 and 6.1.1.4'
O O 0.0492 0.0322 'International Tables Vol C Tables 4.2.6.8 and 6.1.1.4'
Cl Cl 0.3639 0.7018 'International Tables Vol C Tables 4.2.6.8 and 6.1.1.4'
Cd Cd 0.1185 4.6533 'International Tables Vol C Tables 4.2.6.8 and 6.1.1.4'

loop_
_geom_angle_atom_site_label_1
_geom_angle_atom_site_label_2
_geom_angle_atom_site_label_3
_geom_angle
O1W Cd1 N3 88.56(7)
O1W Cd1 N2 92.13(7)
N3 Cd1 N2 134.98(7)
O1W Cd1 N1 90.85(7)
N3 Cd1 N1 94.67(7)
N2 Cd1 N1 130.30(7)
O1W Cd1 O3 179.60(7)
N3 Cd1 O3 91.82(6)
N2 Cd1 O3 87.50(6)
N1 Cd1 O3 89.26(6)
O1W Cd1 O2 100.61(6)
N3 Cd1 O2 68.04(6)
N2 Cd1 O2 67.62(6)
N1 Cd1 O2 158.73(6)
O3 Cd1 O2 79.41(6)
O1W Cd1 O1 77.28(6)
N3 Cd1 O1 155.54(6)
N2 Cd1 O1 66.31(6)
N1 Cd1 O1 66.11(6)
O3 Cd1 O1 102.41(6)
O2 Cd1 O1 133.75(5)
O4 Cl1 O6 110.15(12)
O4 Cl1 O5 110.17(12)
O6 Cl1 O5 110.64(11)
O4 Cl1 O3 108.24(11)
O6 Cl1 O3 108.47(10)
O5 Cl1 O3 109.10(10)
C6 O1 C7 112.87(17)
C6 O1 Cd1 112.49(13)
C7 O1 Cd1 117.27(13)
C14 O2 C13 112.42(16)
C14 O2 Cd1 114.28(12)
C13 O2 Cd1 112.70(13)
Cl1 O3 Cd1 138.22(10)
Cd1 O1W H1W 116(2)
Cd1 O1W H2W 123(2)
H1W O1W H2W 110(3)
C5 N1 C1 117.71(19)
C5 N1 Cd1 117.28(14)
C1 N1 Cd1 123.11(15)
C8 N2 C12 118.3(2)
C8 N2 Cd1 122.02(15)
C12 N2 Cd1 119.55(15)
C15 N3 C19 117.8(2)
C15 N3 Cd1 120.04(15)
C19 N3 Cd1 122.03(15)
N1 C1 C2 122.9(2)
N1 C1 H1 118.5
C2 C1 H1 118.5
C1 C2 C3 118.8(2)
C1 C2 H2 120.6
C3 C2 H2 120.6
C4 C3 C2 118.9(2)
C4 C3 H3 120.5
C2 C3 H3 120.5
C3 C4 C5 119.1(2)
C3 C4 H4 120.5
C5 C4 H4 120.5
N1 C5 C4 122.4(2)
N1 C5 C6 118.1(2)
C4 C5 C6 119.5(2)
O1 C6 C5 108.72(18)
O1 C6 H6A 109.9
C5 C6 H6A 109.9
O1 C6 H6B 109.9
C5 C6 H6B 109.9
H6A C6 H6B 108.3
O1 C7 C8 108.68(18)
O1 C7 H7A 110.0
C8 C7 H7A 110.0
O1 C7 H7B 110.0
C8 C7 H7B 110.0
H7A C7 H7B 108.3
N2 C8 C9 122.7(2)
N2 C8 C7 117.5(2)
C9 C8 C7 119.8(2)
C10 C9 C8 118.9(2)
C10 C9 H9 120.5
C8 C9 H9 120.5
C9 C10 C11 118.9(2)
C9 C10 H10 120.6
C11 C10 H10 120.6
C12 C11 C10 119.1(2)
C12 C11 H11 120.4
C10 C11 H11 120.4
N2 C12 C11 122.1(2)
N2 C12 C13 116.7(2)
C11 C12 C13 121.1(2)
O2 C13 C12 108.06(17)
O2 C13 H13A 110.1
C12 C13 H13A 110.1
O2 C13 H13B 110.1
C12 C13 H13B 110.1
H13A C13 H13B 108.4
O2 C14 C15 109.54(17)
O2 C14 H14A 109.8
C15 C14 H14A 109.8
O2 C14 H14B 109.8
C15 C14 H14B 109.8
H14A C14 H14B 108.2
N3 C15 C16 122.2(2)
N3 C15 C14 117.8(2)
C16 C15 C14 119.9(2)
C17 C16 C15 119.5(2)
C17 C16 H16 120.3
C15 C16 H16 120.3
C16 C17 C18 118.9(2)
C16 C17 H17 120.6
C18 C17 H17 120.5
C19 C18 C17 118.6(2)
C19 C18 H18 120.7
C17 C18 H18 120.7
N3 C19 C18 123.0(2)
N3 C19 H19 118.5
C18 C19 H19 118.5
O9 Cl2 O10 111.24(15)
O9 Cl2 O7 108.83(12)
O10 Cl2 O7 109.42(12)
O9 Cl2 O8 109.39(12)
O10 Cl2 O8 109.51(11)
O7 Cl2 O8 108.41(11)

loop_
_geom_bond_atom_site_label_1
_geom_bond_atom_site_label_2
_geom_bond_distance
Cd1 O1W 2.3123(18)
Cd1 N3 2.3302(19)
Cd1 N2 2.3454(19)
Cd1 N1 2.3496(19)
Cd1 O3 2.3894(15)
Cd1 O2 2.4342(15)
Cd1 O1 2.4448(15)
Cl1 O4 1.4293(18)
Cl1 O6 1.4315(18)
Cl1 O5 1.4364(18)
Cl1 O3 1.4639(16)
O1 C6 1.422(3)
O1 C7 1.422(3)
O2 C14 1.427(3)
O2 C13 1.430(3)
O1W H1W 0.76(3)
O1W H2W 0.76(3)
N1 C5 1.346(3)
N1 C1 1.354(3)
N2 C8 1.342(3)
N2 C12 1.351(3)
N3 C15 1.346(3)
N3 C19 1.348(3)
C1 C2 1.377(3)
C1 H1 0.9500
C2 C3 1.390(3)
C2 H2 0.9500
C3 C4 1.381(3)
C3 H3 0.9500
C4 C5 1.391(3)
C4 H4 0.9500
C5 C6 1.500(3)
C6 H6A 0.9900
C6 H6B 0.9900
C7 C8 1.502(3)
C7 H7A 0.9900
C7 H7B 0.9900
C8 C9 1.390(3)
C9 C10 1.380(3)
C9 H9 0.9500
C10 C11 1.391(4)
C10 H10 0.9500
C11 C12 1.387(3)
C11 H11 0.9500
C12 C13 1.504(3)
C13 H13A 0.9900
C13 H13B 0.9900
C14 C15 1.507(3)
C14 H14A 0.9900
C14 H14B 0.9900
C15 C16 1.385(3)
C16 C17 1.379(3)
C16 H16 0.9500
C17 C18 1.384(3)
C17 H17 0.9500
C18 C19 1.384(3)
C18 H18 0.9500
C19 H19 0.9500
Cl2 O9 1.427(2)
Cl2 O10 1.429(2)
Cl2 O7 1.4363(17)
Cl2 O8 1.4504(17)

loop_
_geom_hbond_atom_site_label_D
_geom_hbond_atom_site_label_H
_geom_hbond_atom_site_label_A
_geom_hbond_distance_DH
_geom_hbond_distance_HA
_geom_hbond_distance_DA
_geom_hbond_angle_DHA
_geom_hbond_site_symmetry_A
O1W H1W Cl2 0.76(3) 2.90(3) 3.649(2) 169(3) 6_556
O1W H1W O7 0.76(3) 2.02(3) 2.750(3) 160(3) 6_556
O1W H2W Cl2 0.76(3) 2.90(3) 3.610(2) 157(3) .
O1W H2W O8 0.76(3) 2.04(3) 2.801(3) 175(3) .

loop_
_geom_torsion_atom_site_label_1
_geom_torsion_atom_site_label_2
_geom_torsion_atom_site_label_3
_geom_torsion_atom_site_label_4
_geom_torsion
O4 Cl1 O3 Cd1 118.07(16)
O6 Cl1 O3 Cd1 -122.43(15)
O5 Cl1 O3 Cd1 -1.83(19)
C5 N1 C1 C2 2.8(3)
Cd1 N1 C1 C2 -161.05(18)
N1 C1 C2 C3 -0.1(4)
C1 C2 C3 C4 -2.3(4)
C2 C3 C4 C5 1.9(4)
C1 N1 C5 C4 -3.2(3)
Cd1 N1 C5 C4 161.60(18)
C1 N1 C5 C6 176.8(2)
Cd1 N1 C5 C6 -18.4(3)
C3 C4 C5 N1 0.9(4)
C3 C4 C5 C6 -179.1(2)
C7 O1 C6 C5 175.05(19)
Cd1 O1 C6 C5 39.6(2)
N1 C5 C6 O1 -15.2(3)
C4 C5 C6 O1 164.8(2)
C6 O1 C7 C8 -165.22(19)
Cd1 O1 C7 C8 -32.0(2)
C12 N2 C8 C9 -0.6(3)
Cd1 N2 C8 C9 -176.41(17)
C12 N2 C8 C7 176.4(2)
Cd1 N2 C8 C7 0.7(3)
O1 C7 C8 N2 20.6(3)
O1 C7 C8 C9 -162.2(2)
N2 C8 C9 C10 1.5(3)
C7 C8 C9 C10 -175.5(2)
C8 C9 C10 C11 -1.1(3)
C9 C10 C11 C12 -0.1(3)
C8 N2 C12 C11 -0.6(3)
Cd1 N2 C12 C11 175.27(17)
C8 N2 C12 C13 178.23(19)
Cd1 N2 C12 C13 -5.9(3)
C10 C11 C12 N2 1.0(3)
C10 C11 C12 C13 -177.8(2)
C14 O2 C13 C12 -174.19(18)
Cd1 O2 C13 C12 -43.3(2)
N2 C12 C13 O2 33.0(3)
C11 C12 C13 O2 -148.2(2)
C13 O2 C14 C15 165.30(18)
Cd1 O2 C14 C15 35.2(2)
C19 N3 C15 C16 0.4(3)
Cd1 N3 C15 C16 175.92(16)
C19 N3 C15 C14 -176.28(19)
Cd1 N3 C15 C14 -0.8(3)
O2 C14 C15 N3 -23.4(3)
O2 C14 C15 C16 159.88(19)
N3 C15 C16 C17 -2.0(3)
C14 C15 C16 C17 174.6(2)
C15 C16 C17 C18 1.4(3)
C16 C17 C18 C19 0.6(3)
C15 N3 C19 C18 1.8(3)
Cd1 N3 C19 C18 -173.58(17)
C17 C18 C19 N3 -2.4(3)
